data_7238417
loop_
_publ_author_name
'Grudniewska, Aleksandra'
'Dancewicz, Katarzyna'
'Bia\/lo\'nska, Agata'
'Ciunik, Zbigniew'
'Gabry\'s, Beata'
'Wawrze\'nczyk, Czes\/law'

_publ_section_title
;
 Synthesis of piperitone-derived halogenated lactones and their effect on
 aphid probing, feeding, and settling behavior
;
_journal_issue 3
_journal_name_full 'RSC Advances'
_journal_page_first 498
_journal_paper_doi 10.1039/c1ra00270h
_journal_volume 1
_journal_year 2011
_chemical_formula_moiety 'C12 H19 Cl O2'
_chemical_formula_sum 'C12 H19 Cl O2'
_chemical_formula_weight 230.72
_chemical_name_systematic
;
(+/-)-<i>c</i>-5-chloro-<i>c</i>-4-isopropyl-<i>r</i>-1-methyl-7
-oxa-<i>cis</i>-bicyclo[4.3.0]nonan-8-one
;
_space_group_IT_number 14
_space_group_name_Hall '-P 2ybc'
_space_group_name_H-M_alt 'P 1 21/c 1'
_symmetry_cell_setting monoclinic
_symmetry_space_group_name_Hall '-P 2ybc'
_symmetry_space_group_name_H-M 'P 1 21/c 1'
_atom_sites_solution_hydrogens geom
_atom_sites_solution_primary direct
_atom_sites_solution_secondary difmap
_audit_creation_method SHELXL-97
_cell_angle_alpha 90.00
_cell_angle_beta 90.60(3)
_cell_angle_gamma 90.00
_cell_formula_units_Z 8
_cell_length_a 6.566(2)
_cell_length_b 10.890(3)
_cell_length_c 33.558(4)
_cell_measurement_reflns_used 1886
_cell_measurement_temperature 100(2)
_cell_measurement_theta_max 27.00
_cell_measurement_theta_min 3.07
_cell_volume 2399.4(10)
_computing_cell_refinement
;
CrysAlis RED, Oxford Diffraction Ltd.,
Version 1.171.33.52 (release 06-11-2009 CrysAlis171 .NET)
(compiled Nov 6 2009,16:24:50)
;
_computing_data_collection
;
CrysAlis CCD, Oxford Diffraction Ltd.,
Version 1.171.33.52 (release 06-11-2009 CrysAlis171 .NET)
(compiled Nov 6 2009,16:24:50)
;
_computing_data_reduction
;
CrysAlis RED, Oxford Diffraction Ltd.,
Version 1.171.33.52 (release 06-11-2009 CrysAlis171 .NET)
(compiled Nov 6 2009,16:24:50)
;
_computing_structure_refinement
;
SHELXL-97 (Sheldrick, G. M. (2008). <i>Acta Cryst.</i> <b>A64</b>, 112-122.)
;
_computing_structure_solution
;
SHELXS-97 (Sheldrick, G. M. (2008). <i>Acta Cryst.</i> <b>A64</b>, 112-122.)
;
_diffrn_ambient_temperature 100(2)
_diffrn_measured_fraction_theta_full 0.960
_diffrn_measured_fraction_theta_max 0.960
_diffrn_measurement_device_type 'Kuma KM4CCD'
_diffrn_measurement_method '\w scan'
_diffrn_radiation_monochromator graphite
_diffrn_radiation_source 'fine-focus sealed tube'
_diffrn_radiation_type MoK\a
_diffrn_radiation_wavelength 0.71073
_diffrn_reflns_av_R_equivalents 0.0261
_diffrn_reflns_av_sigmaI/netI 0.0266
_diffrn_reflns_limit_h_max 6
_diffrn_reflns_limit_h_min -7
_diffrn_reflns_limit_k_max 11
_diffrn_reflns_limit_k_min -12
_diffrn_reflns_limit_l_max 38
_diffrn_reflns_limit_l_min -39
_diffrn_reflns_number 12324
_diffrn_reflns_theta_full 25.00
_diffrn_reflns_theta_max 25.00
_diffrn_reflns_theta_min 3.07
_diffrn_standards_number 0
_exptl_absorpt_coefficient_mu 0.298
_exptl_absorpt_correction_type none
_exptl_crystal_colour colourless
_exptl_crystal_density_diffrn 1.277
_exptl_crystal_density_method 'not measured'
_exptl_crystal_description block
_exptl_crystal_F_000 992
_exptl_crystal_size_max 0.40
_exptl_crystal_size_mid 0.40
_exptl_crystal_size_min 0.40
_refine_diff_density_max 0.263
_refine_diff_density_min -0.258
_refine_diff_density_rms 0.046
_refine_ls_extinction_method none
_refine_ls_goodness_of_fit_ref 1.083
_refine_ls_hydrogen_treatment constr
_refine_ls_matrix_type full
_refine_ls_number_parameters 271
_refine_ls_number_reflns 4049
_refine_ls_number_restraints 0
_refine_ls_restrained_S_all 1.083
_refine_ls_R_factor_all 0.0467
_refine_ls_R_factor_gt 0.0368
_refine_ls_shift/su_max 0.001
_refine_ls_shift/su_mean 0.000
_refine_ls_structure_factor_coef Fsqd
_refine_ls_weighting_details 'calc w=1/[\s^2^(Fo^2^)+(0.0489P)^2^+0.6980P] where P=(Fo^2^+2Fc^2^)/3'
_refine_ls_weighting_scheme calc
_refine_ls_wR_factor_gt 0.0912
_refine_ls_wR_factor_ref 0.0944
_reflns_number_gt 3362
_reflns_number_total 4049
_reflns_threshold_expression >2sigma(I)
_cod_data_source_file c1ra00270h.txt
_cod_data_source_block (+/-)-11c
_cod_original_sg_symbol_H-M 'P 21/c'
_cod_database_code 7238417

loop_
_symmetry_equiv_pos_as_xyz
'x, y, z'
'-x, y+1/2, -z+1/2'
'-x, -y, -z'
'x, -y-1/2, z-1/2'

loop_
_atom_site_label
_atom_site_type_symbol
_atom_site_fract_x
_atom_site_fract_y
_atom_site_fract_z
_atom_site_U_iso_or_equiv
_atom_site_adp_type
_atom_site_occupancy
_atom_site_symmetry_multiplicity
_atom_site_calc_flag
_atom_site_refinement_flags
Cl1 Cl 1.51106(7) 0.54875(4) 0.170554(14) 0.02630(14) Uani 1 1 d .
C6 C 1.3123(3) 0.58855(16) 0.10160(5) 0.0189(4) Uani 1 1 d .
H6E H 1.4276 0.6482 0.0996 0.023 Uiso 1 1 calc R
C5 C 1.2667(3) 0.56610(16) 0.14531(5) 0.0188(4) Uani 1 1 d .
H5E H 1.1989 0.6411 0.1561 0.023 Uiso 1 1 calc R
C4 C 1.1290(3) 0.45608(16) 0.15329(5) 0.0180(4) Uani 1 1 d .
H4A H 0.9921 0.4773 0.1419 0.022 Uiso 1 1 calc R
C3 C 1.2049(3) 0.34434(16) 0.12993(5) 0.0220(4) Uani 1 1 d .
H3A H 1.3425 0.3215 0.1397 0.026 Uiso 1 1 calc R
H3E H 1.1129 0.2739 0.1347 0.026 Uiso 1 1 calc R
C2 C 1.2134(3) 0.37056(16) 0.08524(5) 0.0231(4) Uani 1 1 d .
H2A H 1.0741 0.3894 0.0754 0.028 Uiso 1 1 calc R
H2E H 1.2602 0.2957 0.0713 0.028 Uiso 1 1 calc R
C1 C 1.3550(3) 0.47780(16) 0.07446(5) 0.0197(4) Uani 1 1 d .
C9 C 1.2901(3) 0.53313(17) 0.03431(5) 0.0231(4) Uani 1 1 d .
H9A H 1.4035 0.5793 0.0222 0.028 Uiso 1 1 calc R
H9B H 1.2443 0.4683 0.0156 0.028 Uiso 1 1 calc R
C8 C 1.1184(3) 0.61695(17) 0.04469(6) 0.0236(4) Uani 1 1 d .
O8 O 0.9835(2) 0.65865(12) 0.02416(4) 0.0307(3) Uani 1 1 d .
O7 O 1.12881(18) 0.64393(11) 0.08436(4) 0.0223(3) Uani 1 1 d .
C11 C 1.0975(3) 0.43196(17) 0.19806(5) 0.0210(4) Uani 1 1 d .
H11 H 1.2310 0.4047 0.2097 0.025 Uiso 1 1 calc R
C12 C 0.9424(3) 0.32971(18) 0.20538(6) 0.0271(4) Uani 1 1 d .
H12A H 0.9279 0.3169 0.2341 0.041 Uiso 1 1 calc R
H12B H 0.9895 0.2536 0.1929 0.041 Uiso 1 1 calc R
H12C H 0.8104 0.3532 0.1938 0.041 Uiso 1 1 calc R
C13 C 1.0332(3) 0.54816(17) 0.22007(6) 0.0248(4) Uani 1 1 d .
H13A H 1.1331 0.6133 0.2154 0.037 Uiso 1 1 calc R
H13B H 1.0259 0.5311 0.2487 0.037 Uiso 1 1 calc R
H13C H 0.8992 0.5747 0.2102 0.037 Uiso 1 1 calc R
C10 C 1.5783(3) 0.43850(18) 0.07500(6) 0.0275(5) Uani 1 1 d .
H10A H 1.6643 0.5089 0.0683 0.041 Uiso 1 1 calc R
H10B H 1.5986 0.3730 0.0554 0.041 Uiso 1 1 calc R
H10C H 1.6153 0.4084 0.1016 0.041 Uiso 1 1 calc R
cl2 Cl 0.02378(7) 0.37798(4) 0.331914(14) 0.02634(14) Uani 1 1 d .
C06 C 0.2112(3) 0.36471(16) 0.40323(5) 0.0181(4) Uani 1 1 d .
H06E H 0.1012 0.3019 0.4061 0.022 Uiso 1 1 calc R
C05 C 0.2646(3) 0.37661(16) 0.35938(5) 0.0190(4) Uani 1 1 d .
H05E H 0.3422 0.3017 0.3514 0.023 Uiso 1 1 calc R
C04 C 0.3914(3) 0.48914(16) 0.34891(5) 0.0184(4) Uani 1 1 d .
H04A H 0.5282 0.4768 0.3617 0.022 Uiso 1 1 calc R
C03 C 0.2993(3) 0.60315(16) 0.36836(5) 0.0221(4) Uani 1 1 d .
H03E H 0.3843 0.6756 0.3621 0.027 Uiso 1 1 calc R
H03A H 0.1614 0.6176 0.3571 0.027 Uiso 1 1 calc R
C02 C 0.2849(3) 0.58931(17) 0.41351(5) 0.0229(4) Uani 1 1 d .
H02E H 0.2283 0.6659 0.4248 0.027 Uiso 1 1 calc R
H02A H 0.4237 0.5782 0.4248 0.027 Uiso 1 1 calc R
C01 C 0.1517(3) 0.48084(16) 0.42632(5) 0.0194(4) Uani 1 1 d .
C09 C 0.2125(3) 0.44006(17) 0.46874(5) 0.0216(4) Uani 1 1 d .
H09A H 0.2504 0.5116 0.4855 0.026 Uiso 1 1 calc R
H09B H 0.0997 0.3952 0.4816 0.026 Uiso 1 1 calc R
C08 C 0.3917(3) 0.35761(17) 0.46247(6) 0.0238(4) Uani 1 1 d .
O08 O 0.5204(2) 0.32373(13) 0.48575(4) 0.0331(4) Uani 1 1 d .
O07 O 0.39560(18) 0.32091(11) 0.42363(4) 0.0226(3) Uani 1 1 d .
C011 C 0.4283(3) 0.50334(17) 0.30389(5) 0.0222(4) Uani 1 1 d .
H011 H 0.2955 0.5263 0.2911 0.027 Uiso 1 1 calc R
C012 C 0.5802(3) 0.60623(19) 0.29523(6) 0.0296(5) Uani 1 1 d .
H12F H 0.5991 0.6131 0.2664 0.044 Uiso 1 1 calc R
H12E H 0.7111 0.5874 0.3082 0.044 Uiso 1 1 calc R
H12D H 0.5277 0.6840 0.3056 0.044 Uiso 1 1 calc R
C013 C 0.5002(3) 0.38408(18) 0.28464(6) 0.0267(4) Uani 1 1 d .
H13F H 0.5205 0.3975 0.2561 0.040 Uiso 1 1 calc R
H13E H 0.3972 0.3201 0.2884 0.040 Uiso 1 1 calc R
H13D H 0.6289 0.3582 0.2971 0.040 Uiso 1 1 calc R
C010 C -0.0751(3) 0.51117(18) 0.42264(6) 0.0263(4) Uani 1 1 d .
H10F H -0.1068 0.5364 0.3952 0.039 Uiso 1 1 calc R
H10E H -0.1083 0.5782 0.4409 0.039 Uiso 1 1 calc R
H10D H -0.1555 0.4384 0.4294 0.039 Uiso 1 1 calc R

loop_
_atom_site_aniso_label
_atom_site_aniso_U_11
_atom_site_aniso_U_22
_atom_site_aniso_U_33
_atom_site_aniso_U_23
_atom_site_aniso_U_13
_atom_site_aniso_U_12
Cl1 0.0215(2) 0.0299(3) 0.0274(3) 0.0029(2) -0.00596(18) -0.00517(19)
C6 0.0174(9) 0.0159(9) 0.0234(10) 0.0016(8) -0.0023(7) 0.0010(7)
C5 0.0170(9) 0.0176(9) 0.0217(10) -0.0012(8) -0.0044(7) 0.0016(7)
C4 0.0155(9) 0.0198(9) 0.0187(10) 0.0004(8) -0.0013(7) 0.0003(7)
C3 0.0256(10) 0.0163(9) 0.0241(10) 0.0006(8) 0.0056(8) -0.0027(8)
C2 0.0286(10) 0.0174(10) 0.0234(10) -0.0028(8) 0.0026(8) -0.0008(8)
C1 0.0208(9) 0.0182(9) 0.0202(10) 0.0023(8) 0.0024(7) 0.0019(7)
C9 0.0254(10) 0.0219(10) 0.0219(10) 0.0002(8) 0.0022(8) 0.0013(8)
C8 0.0282(10) 0.0189(10) 0.0236(11) 0.0020(8) -0.0019(8) -0.0022(8)
O8 0.0332(8) 0.0286(8) 0.0300(8) 0.0022(6) -0.0099(6) 0.0064(6)
O7 0.0254(7) 0.0190(7) 0.0225(7) 0.0003(5) -0.0026(5) 0.0081(5)
C11 0.0195(9) 0.0227(10) 0.0207(10) 0.0002(8) 0.0000(7) 0.0020(8)
C12 0.0288(11) 0.0278(11) 0.0248(11) 0.0028(9) 0.0046(8) -0.0004(9)
C13 0.0251(10) 0.0283(11) 0.0209(10) -0.0026(8) 0.0009(8) 0.0011(8)
C10 0.0257(10) 0.0287(11) 0.0284(11) 0.0063(9) 0.0071(8) 0.0072(8)
cl2 0.0228(2) 0.0311(3) 0.0250(3) 0.0013(2) -0.00538(18) -0.0089(2)
C06 0.0163(9) 0.0170(9) 0.0208(10) 0.0003(7) -0.0030(7) -0.0004(7)
C05 0.0171(9) 0.0177(9) 0.0222(10) -0.0014(8) -0.0030(7) 0.0002(7)
C04 0.0163(9) 0.0198(9) 0.0192(10) -0.0010(8) -0.0019(7) -0.0012(7)
C03 0.0246(10) 0.0152(9) 0.0267(10) 0.0001(8) 0.0041(8) -0.0028(8)
C02 0.0269(10) 0.0172(9) 0.0246(10) -0.0029(8) 0.0032(8) -0.0016(8)
C01 0.0223(10) 0.0165(9) 0.0194(10) -0.0006(8) 0.0028(7) 0.0003(7)
C09 0.0256(10) 0.0189(10) 0.0204(10) -0.0008(8) 0.0008(8) -0.0009(8)
C08 0.0293(11) 0.0200(10) 0.0218(10) 0.0015(8) -0.0041(8) -0.0038(8)
O08 0.0364(8) 0.0317(8) 0.0311(8) 0.0013(6) -0.0121(7) 0.0037(7)
O07 0.0242(7) 0.0202(7) 0.0234(7) -0.0001(6) -0.0032(5) 0.0065(5)
C011 0.0202(9) 0.0265(10) 0.0198(10) 0.0009(8) -0.0006(7) -0.0004(8)
C012 0.0312(11) 0.0326(12) 0.0251(11) 0.0021(9) 0.0059(8) -0.0061(9)
C013 0.0272(10) 0.0321(11) 0.0207(10) -0.0045(9) 0.0014(8) -0.0009(9)
C010 0.0230(10) 0.0286(11) 0.0273(11) 0.0042(9) 0.0058(8) 0.0045(8)

loop_
_atom_type_symbol
_atom_type_description
_atom_type_scat_dispersion_real
_atom_type_scat_dispersion_imag
_atom_type_scat_source
C C 0.0033 0.0016 'International Tables Vol C Tables 4.2.6.8 and 6.1.1.4'
H H 0.0000 0.0000 'International Tables Vol C Tables 4.2.6.8 and 6.1.1.4'
O O 0.0106 0.0060 'International Tables Vol C Tables 4.2.6.8 and 6.1.1.4'
Cl Cl 0.1484 0.1585 'International Tables Vol C Tables 4.2.6.8 and 6.1.1.4'

loop_
_geom_angle_atom_site_label_1
_geom_angle_atom_site_label_2
_geom_angle_atom_site_label_3
_geom_angle
O7 C6 C5 106.16(14)
O7 C6 C1 104.10(13)
C5 C6 C1 118.94(15)
O7 C6 H6E 109.1
C5 C6 H6E 109.1
C1 C6 H6E 109.1
C6 C5 C4 114.75(15)
C6 C5 Cl1 106.55(12)
C4 C5 Cl1 111.02(12)
C6 C5 H5E 108.1
C4 C5 H5E 108.1
Cl1 C5 H5E 108.1
C5 C4 C3 109.68(14)
C5 C4 C11 112.98(14)
C3 C4 C11 114.25(15)
C5 C4 H4A 106.5
C3 C4 H4A 106.5
C11 C4 H4A 106.5
C2 C3 C4 111.64(15)
C2 C3 H3A 109.3
C4 C3 H3A 109.3
C2 C3 H3E 109.3
C4 C3 H3E 109.3
H3A C3 H3E 108.0
C3 C2 C1 113.63(15)
C3 C2 H2A 108.8
C1 C2 H2A 108.8
C3 C2 H2E 108.8
C1 C2 H2E 108.8
H2A C2 H2E 107.7
C10 C1 C9 112.25(15)
C10 C1 C2 111.53(15)
C9 C1 C2 110.01(15)
C10 C1 C6 113.15(15)
C9 C1 C6 99.30(14)
C2 C1 C6 109.99(15)
C8 C9 C1 103.81(15)
C8 C9 H9A 111.0
C1 C9 H9A 111.0
C8 C9 H9B 111.0
C1 C9 H9B 111.0
H9A C9 H9B 109.0
O8 C8 O7 120.39(17)
O8 C8 C9 130.42(18)
O7 C8 C9 109.18(15)
C8 O7 C6 109.28(13)
C13 C11 C12 109.72(15)
C13 C11 C4 111.77(15)
C12 C11 C4 112.12(15)
C13 C11 H11 107.7
C12 C11 H11 107.7
C4 C11 H11 107.7
C11 C12 H12A 109.5
C11 C12 H12B 109.5
H12A C12 H12B 109.5
C11 C12 H12C 109.5
H12A C12 H12C 109.5
H12B C12 H12C 109.5
C11 C13 H13A 109.5
C11 C13 H13B 109.5
H13A C13 H13B 109.5
C11 C13 H13C 109.5
H13A C13 H13C 109.5
H13B C13 H13C 109.5
C1 C10 H10A 109.5
C1 C10 H10B 109.5
H10A C10 H10B 109.5
C1 C10 H10C 109.5
H10A C10 H10C 109.5
H10B C10 H10C 109.5
O07 C06 C05 106.38(14)
O07 C06 C01 104.21(13)
C05 C06 C01 118.70(15)
O07 C06 H06E 109.0
C05 C06 H06E 109.0
C01 C06 H06E 109.0
C06 C05 C04 115.03(14)
C06 C05 cl2 106.41(12)
C04 C05 cl2 110.49(12)
C06 C05 H05E 108.2
C04 C05 H05E 108.2
cl2 C05 H05E 108.2
C05 C04 C03 109.56(14)
C05 C04 C011 113.49(14)
C03 C04 C011 113.81(15)
C05 C04 H04A 106.5
C03 C04 H04A 106.5
C011 C04 H04A 106.5
C02 C03 C04 111.83(15)
C02 C03 H03E 109.2
C04 C03 H03E 109.2
C02 C03 H03A 109.2
C04 C03 H03A 109.2
H03E C03 H03A 107.9
C03 C02 C01 113.30(15)
C03 C02 H02E 108.9
C01 C02 H02E 108.9
C03 C02 H02A 108.9
C01 C02 H02A 108.9
H02E C02 H02A 107.7
C010 C01 C02 111.63(15)
C010 C01 C06 112.92(15)
C02 C01 C06 110.13(15)
C010 C01 C09 112.31(15)
C02 C01 C09 109.78(15)
C06 C01 C09 99.46(14)
C08 C09 C01 103.86(15)
C08 C09 H09A 111.0
C01 C09 H09A 111.0
C08 C09 H09B 111.0
C01 C09 H09B 111.0
H09A C09 H09B 109.0
O08 C08 O07 120.72(18)
O08 C08 C09 129.85(18)
O07 C08 C09 109.43(15)
C08 O07 C06 109.13(13)
C013 C011 C012 109.71(15)
C013 C011 C04 112.46(15)
C012 C011 C04 111.69(15)
C013 C011 H011 107.6
C012 C011 H011 107.6
C04 C011 H011 107.6
C011 C012 H12F 109.5
C011 C012 H12E 109.5
H12F C012 H12E 109.5
C011 C012 H12D 109.5
H12F C012 H12D 109.5
H12E C012 H12D 109.5
C011 C013 H13F 109.5
C011 C013 H13E 109.5
H13F C013 H13E 109.5
C011 C013 H13D 109.5
H13F C013 H13D 109.5
H13E C013 H13D 109.5
C01 C010 H10F 109.5
C01 C010 H10E 109.5
H10F C010 H10E 109.5
C01 C010 H10D 109.5
H10F C010 H10D 109.5
H10E C010 H10D 109.5

loop_
_geom_bond_atom_site_label_1
_geom_bond_atom_site_label_2
_geom_bond_distance
Cl1 C5 1.8163(18)
C6 O7 1.461(2)
C6 C5 1.520(2)
C6 C1 1.539(3)
C6 H6E 1.0000
C5 C4 1.526(2)
C5 H5E 1.0000
C4 C3 1.533(2)
C4 C11 1.542(2)
C4 H4A 1.0000
C3 C2 1.528(2)
C3 H3A 0.9900
C3 H3E 0.9900
C2 C1 1.538(2)
C2 H2A 0.9900
C2 H2E 0.9900
C1 C10 1.527(2)
C1 C9 1.532(2)
C9 C8 1.495(3)
C9 H9A 0.9900
C9 H9B 0.9900
C8 O8 1.205(2)
C8 O7 1.364(2)
C11 C13 1.527(3)
C11 C12 1.531(3)
C11 H11 1.0000
C12 H12A 0.9800
C12 H12B 0.9800
C12 H12C 0.9800
C13 H13A 0.9800
C13 H13B 0.9800
C13 H13C 0.9800
C10 H10A 0.9800
C10 H10B 0.9800
C10 H10C 0.9800
cl2 C05 1.8217(18)
C06 O07 1.465(2)
C06 C05 1.522(2)
C06 C01 1.536(2)
C06 H06E 1.0000
C05 C04 1.525(2)
C05 H05E 1.0000
C04 C03 1.530(2)
C04 C011 1.540(2)
C04 H04A 1.0000
C03 C02 1.527(2)
C03 H03E 0.9900
C03 H03A 0.9900
C02 C01 1.534(2)
C02 H02E 0.9900
C02 H02A 0.9900
C01 C010 1.529(2)
C01 C09 1.540(2)
C09 C08 1.497(3)
C09 H09A 0.9900
C09 H09B 0.9900
C08 O08 1.203(2)
C08 O07 1.364(2)
C011 C013 1.528(3)
C011 C012 1.530(3)
C011 H011 1.0000
C012 H12F 0.9800
C012 H12E 0.9800
C012 H12D 0.9800
C013 H13F 0.9800
C013 H13E 0.9800
C013 H13D 0.9800
C010 H10F 0.9800
C010 H10E 0.9800
C010 H10D 0.9800

loop_
_geom_torsion_atom_site_label_1
_geom_torsion_atom_site_label_2
_geom_torsion_atom_site_label_3
_geom_torsion_atom_site_label_4
_geom_torsion
O7 C6 C5 C4 76.02(17)
C1 C6 C5 C4 -40.7(2)
O7 C6 C5 Cl1 -160.69(11)
C1 C6 C5 Cl1 82.56(16)
C6 C5 C4 C3 47.74(19)
Cl1 C5 C4 C3 -73.13(16)
C6 C5 C4 C11 176.46(14)
Cl1 C5 C4 C11 55.60(17)
C5 C4 C3 C2 -57.47(19)
C11 C4 C3 C2 174.51(14)
C4 C3 C2 C1 59.7(2)
C3 C2 C1 C10 78.7(2)
C3 C2 C1 C9 -156.03(15)
C3 C2 C1 C6 -47.6(2)
O7 C6 C1 C10 155.59(14)
C5 C6 C1 C10 -86.58(19)
O7 C6 C1 C9 36.42(16)
C5 C6 C1 C9 154.25(15)
O7 C6 C1 C2 -78.94(17)
C5 C6 C1 C2 38.9(2)
C10 C1 C9 C8 -153.51(16)
C2 C1 C9 C8 81.67(18)
C6 C1 C9 C8 -33.68(17)
C1 C9 C8 O8 -159.4(2)
C1 C9 C8 O7 19.90(19)
O8 C8 O7 C6 -176.43(17)
C9 C8 O7 C6 4.17(19)
C5 C6 O7 C8 -152.84(14)
C1 C6 O7 C8 -26.52(18)
C5 C4 C11 C13 50.6(2)
C3 C4 C11 C13 176.89(15)
C5 C4 C11 C12 174.25(14)
C3 C4 C11 C12 -59.4(2)
O07 C06 C05 C04 -76.65(17)
C01 C06 C05 C04 40.3(2)
O07 C06 C05 cl2 160.66(11)
C01 C06 C05 cl2 -82.44(16)
C06 C05 C04 C03 -47.13(19)
cl2 C05 C04 C03 73.35(16)
C06 C05 C04 C011 -175.55(14)
cl2 C05 C04 C011 -55.07(17)
C05 C04 C03 C02 57.34(19)
C011 C04 C03 C02 -174.41(14)
C04 C03 C02 C01 -60.2(2)
C03 C02 C01 C010 -78.0(2)
C03 C02 C01 C06 48.2(2)
C03 C02 C01 C09 156.76(15)
O07 C06 C01 C010 -155.46(14)
C05 C06 C01 C010 86.50(19)
O07 C06 C01 C02 79.01(17)
C05 C06 C01 C02 -39.0(2)
O07 C06 C01 C09 -36.23(16)
C05 C06 C01 C09 -154.28(15)
C010 C01 C09 C08 152.09(15)
C02 C01 C09 C08 -83.10(17)
C06 C01 C09 C08 32.41(17)
C01 C09 C08 O08 162.0(2)
C01 C09 C08 O07 -17.86(19)
O08 C08 O07 C06 174.10(17)
C09 C08 O07 C06 -6.03(19)
C05 C06 O07 C08 153.84(14)
C01 C06 O07 C08 27.63(18)
C05 C04 C011 C013 -48.1(2)
C03 C04 C011 C013 -174.28(15)
C05 C04 C011 C012 -171.94(15)
C03 C04 C011 C012 61.9(2)
